data_7106840
loop_
_publ_author_name
'Olga Ekkert'
'Gerald Kehr'
'Roland Frohlich'
'Gerhard Erker'

_publ_section_title
;
 Phosphirenium-borate zwitterion: formation in the 1,1-carboboration
 reaction of phosphinylalkynes
;
_journal_name_full Chem.Commun.
_journal_page_first 10482
_journal_paper_doi 10.1039/c1cc13008k
_journal_volume 47
_journal_year 2011
_chemical_formula_sum 'C27 H29 P'
_chemical_formula_weight 384.47
_chemical_name_systematic
;
?
;
_space_group_IT_number 2
_symmetry_cell_setting triclinic
_symmetry_space_group_name_Hall '-P 1'
_symmetry_space_group_name_H-M 'P -1'
_atom_sites_solution_hydrogens geom
_atom_sites_solution_primary direct
_atom_sites_solution_secondary difmap
_audit_creation_method SHELXL-97
_cell_angle_alpha 96.462(2)
_cell_angle_beta 107.570(4)
_cell_angle_gamma 109.165(4)
_cell_formula_units_Z 2
_cell_length_a 10.1751(5)
_cell_length_b 10.6783(4)
_cell_length_c 11.6493(7)
_cell_measurement_reflns_used 3486
_cell_measurement_temperature 223(2)
_cell_measurement_theta_max 68.25
_cell_measurement_theta_min 0.88
_cell_volume 1107.88(11)
_computing_cell_refinement 'Collect (Nonius B.V., 1998)'
_computing_data_collection 'Collect (Nonius B.V., 1998)'
_computing_data_reduction 'Denzo-SMN (Otwinowski & Minor, 1997)'
_computing_molecular_graphics 'XP (BrukerAXS, 2000)'
_computing_publication_material 'SHELXL-97 (Sheldrick, 1997)'
_computing_structure_refinement 'SHELXL-97 (Sheldrick, 1997)'
_computing_structure_solution 'SHELXS-97 (Sheldrick, 1990)'
_diffrn_ambient_temperature 223(2)
_diffrn_measured_fraction_theta_full 0.961
_diffrn_measured_fraction_theta_max 0.961
_diffrn_measurement_device_type 'Nonius KappaCCD APEXII'
_diffrn_measurement_method '\w and \f scans'
_diffrn_radiation_monochromator graphite
_diffrn_radiation_source 'fine-focus sealed tube'
_diffrn_radiation_type CuK\a
_diffrn_radiation_wavelength 1.54178
_diffrn_reflns_av_R_equivalents 0.048
_diffrn_reflns_av_sigmaI/netI 0.0265
_diffrn_reflns_limit_h_max 11
_diffrn_reflns_limit_h_min -11
_diffrn_reflns_limit_k_max 11
_diffrn_reflns_limit_k_min -12
_diffrn_reflns_limit_l_max 12
_diffrn_reflns_limit_l_min -13
_diffrn_reflns_number 15949
_diffrn_reflns_theta_full 66.89
_diffrn_reflns_theta_max 66.89
_diffrn_reflns_theta_min 4.10
_exptl_absorpt_coefficient_mu 1.142
_exptl_absorpt_correction_T_max 0.9451
_exptl_absorpt_correction_T_min 0.7633
_exptl_absorpt_correction_type multi-scan
_exptl_absorpt_process_details 'Denzo (Otwinowski, Borek, Majewski & Minor, 2003)'
_exptl_crystal_colour colourless
_exptl_crystal_density_diffrn 1.153
_exptl_crystal_density_method 'not measured'
_exptl_crystal_description plate
_exptl_crystal_F_000 412
_exptl_crystal_size_max 0.25
_exptl_crystal_size_mid 0.12
_exptl_crystal_size_min 0.05
_refine_diff_density_max 0.223
_refine_diff_density_min -0.235
_refine_diff_density_rms 0.043
_refine_ls_extinction_method none
_refine_ls_goodness_of_fit_ref 1.039
_refine_ls_hydrogen_treatment constr
_refine_ls_matrix_type full
_refine_ls_number_parameters 260
_refine_ls_number_reflns 3784
_refine_ls_number_restraints 0
_refine_ls_restrained_S_all 1.039
_refine_ls_R_factor_all 0.0490
_refine_ls_R_factor_gt 0.0439
_refine_ls_shift/su_max 0.001
_refine_ls_shift/su_mean 0.000
_refine_ls_structure_factor_coef Fsqd
_refine_ls_weighting_details 'calc w=1/[\s^2^(Fo^2^)+(0.0665P)^2^+0.4553P] where P=(Fo^2^+2Fc^2^)/3'
_refine_ls_weighting_scheme calc
_refine_ls_wR_factor_gt 0.1178
_refine_ls_wR_factor_ref 0.1227
_reflns_number_gt 3388
_reflns_number_total 3784
_reflns_threshold_expression >2sigma(I)
_cod_data_source_file c1cc13008k.txt
_cod_data_source_block erk5812
_cod_original_cell_volume 1107.87(10)
_cod_original_sg_symbol_H-M P-1
_cod_database_code 7106840

loop_
_symmetry_equiv_pos_as_xyz
'x, y, z'
'-x, -y, -z'

loop_
_atom_site_label
_atom_site_type_symbol
_atom_site_fract_x
_atom_site_fract_y
_atom_site_fract_z
_atom_site_U_iso_or_equiv
_atom_site_adp_type
_atom_site_occupancy
_atom_site_symmetry_multiplicity
_atom_site_calc_flag
_atom_site_refinement_flags
_atom_site_disorder_assembly
_atom_site_disorder_group
P1 P 0.31544(5) 0.63889(5) 0.17816(4) 0.03461(16) Uani 1 1 d . . .
C1 C 0.4790(2) 0.66526(19) 0.30368(17) 0.0397(4) Uani 1 1 d . . .
C2 C 0.5900(2) 0.6579(2) 0.37232(17) 0.0404(4) Uani 1 1 d . . .
C3 C 0.7278(2) 0.65474(18) 0.44971(16) 0.0373(4) Uani 1 1 d . . .
C4 C 0.8574(2) 0.7122(2) 0.42527(18) 0.0448(5) Uani 1 1 d . . .
H4 H 0.8549 0.7554 0.3591 0.054 Uiso 1 1 calc R . .
C5 C 0.9896(2) 0.7064(2) 0.49711(18) 0.0471(5) Uani 1 1 d . . .
H5 H 1.0759 0.7454 0.4787 0.057 Uiso 1 1 calc R . .
C6 C 0.9981(2) 0.64450(19) 0.59583(17) 0.0408(4) Uani 1 1 d . . .
C7 C 0.8691(2) 0.5866(2) 0.61995(17) 0.0436(5) Uani 1 1 d . . .
H7 H 0.8725 0.5436 0.6863 0.052 Uiso 1 1 calc R . .
C8 C 0.7353(2) 0.5907(2) 0.54844(17) 0.0421(4) Uani 1 1 d . . .
H8 H 0.6489 0.5503 0.5663 0.051 Uiso 1 1 calc R . .
C9 C 1.1442(2) 0.6413(2) 0.6742(2) 0.0550(5) Uani 1 1 d . . .
H9A H 1.2061 0.7298 0.7306 0.082 Uiso 1 1 calc R . .
H9B H 1.1950 0.6197 0.6212 0.082 Uiso 1 1 calc R . .
H9C H 1.1257 0.5724 0.7213 0.082 Uiso 1 1 calc R . .
C11 C 0.40683(19) 0.68960(18) 0.06647(15) 0.0333(4) Uani 1 1 d . . .
C12 C 0.5136(2) 0.82120(18) 0.08397(17) 0.0369(4) Uani 1 1 d . . .
C13 C 0.5785(2) 0.8470(2) -0.00457(18) 0.0435(5) Uani 1 1 d . . .
H13 H 0.6479 0.9351 0.0061 0.052 Uiso 1 1 calc R . .
C14 C 0.5447(2) 0.7474(2) -0.10800(18) 0.0459(5) Uani 1 1 d . . .
C15 C 0.4422(2) 0.6191(2) -0.12232(17) 0.0426(4) Uani 1 1 d . . .
H15 H 0.4192 0.5503 -0.1915 0.051 Uiso 1 1 calc R . .
C16 C 0.3716(2) 0.58753(18) -0.03790(16) 0.0362(4) Uani 1 1 d . . .
C17 C 0.5624(2) 0.9353(2) 0.19563(19) 0.0478(5) Uani 1 1 d . . .
H17A H 0.6305 1.0182 0.1862 0.072 Uiso 1 1 calc R . .
H17B H 0.6123 0.9110 0.2696 0.072 Uiso 1 1 calc R . .
H17C H 0.4758 0.9500 0.2028 0.072 Uiso 1 1 calc R . .
C18 C 0.6188(3) 0.7766(3) -0.2020(2) 0.0717(7) Uani 1 1 d . . .
H18A H 0.7007 0.7455 -0.1850 0.108 Uiso 1 1 calc R . .
H18B H 0.6566 0.8739 -0.1967 0.108 Uiso 1 1 calc R . .
H18C H 0.5466 0.7290 -0.2845 0.108 Uiso 1 1 calc R . .
C19 C 0.2585(2) 0.44436(19) -0.06568(18) 0.0458(5) Uani 1 1 d . . .
H19A H 0.2626 0.4162 0.0112 0.069 Uiso 1 1 calc R . .
H19B H 0.2807 0.3829 -0.1178 0.069 Uiso 1 1 calc R . .
H19C H 0.1594 0.4419 -0.1083 0.069 Uiso 1 1 calc R . .
C21 C 0.24189(19) 0.76990(18) 0.21331(16) 0.0343(4) Uani 1 1 d . . .
C22 C 0.1342(2) 0.78320(19) 0.11065(17) 0.0390(4) Uani 1 1 d . . .
C23 C 0.0610(2) 0.8683(2) 0.12914(19) 0.0446(5) Uani 1 1 d . . .
H23 H -0.0101 0.8764 0.0601 0.053 Uiso 1 1 calc R . .
C24 C 0.0887(2) 0.9415(2) 0.2452(2) 0.0449(5) Uani 1 1 d . . .
C25 C 0.1925(2) 0.9258(2) 0.34480(19) 0.0440(5) Uani 1 1 d . . .
H25 H 0.2130 0.9751 0.4245 0.053 Uiso 1 1 calc R . .
C26 C 0.2684(2) 0.84070(19) 0.33302(17) 0.0381(4) Uani 1 1 d . . .
C27 C 0.0923(2) 0.7069(2) -0.02001(18) 0.0520(5) Uani 1 1 d . . .
H27A H -0.0011 0.7094 -0.0718 0.078 Uiso 1 1 calc R . .
H27B H 0.0809 0.6129 -0.0211 0.078 Uiso 1 1 calc R . .
H27C H 0.1700 0.7492 -0.0514 0.078 Uiso 1 1 calc R . .
C28 C 0.0076(3) 1.0335(3) 0.2623(3) 0.0658(7) Uani 1 1 d . . .
H28A H -0.0061 1.0341 0.3412 0.099 Uiso 1 1 calc R . .
H28B H -0.0889 1.0003 0.1958 0.099 Uiso 1 1 calc R . .
H28C H 0.0658 1.1254 0.2610 0.099 Uiso 1 1 calc R . .
C29 C 0.3707(2) 0.8255(2) 0.45036(17) 0.0479(5) Uani 1 1 d . . .
H29A H 0.3664 0.8784 0.5216 0.072 Uiso 1 1 calc R . .
H29B H 0.4721 0.8583 0.4516 0.072 Uiso 1 1 calc R . .
H29C H 0.3392 0.7302 0.4533 0.072 Uiso 1 1 calc R . .

loop_
_atom_site_aniso_label
_atom_site_aniso_U_11
_atom_site_aniso_U_22
_atom_site_aniso_U_33
_atom_site_aniso_U_23
_atom_site_aniso_U_13
_atom_site_aniso_U_12
P1 0.0333(3) 0.0372(3) 0.0346(3) 0.00980(19) 0.01247(19) 0.0145(2)
C1 0.0434(11) 0.0440(10) 0.0384(10) 0.0127(8) 0.0166(8) 0.0222(9)
C2 0.0455(11) 0.0462(11) 0.0356(9) 0.0107(8) 0.0155(8) 0.0240(9)
C3 0.0407(10) 0.0412(10) 0.0328(9) 0.0078(8) 0.0115(8) 0.0211(8)
C4 0.0490(11) 0.0529(12) 0.0400(10) 0.0194(9) 0.0188(9) 0.0235(10)
C5 0.0421(11) 0.0585(12) 0.0466(11) 0.0156(9) 0.0206(9) 0.0213(10)
C6 0.0422(11) 0.0428(10) 0.0364(10) 0.0033(8) 0.0092(8) 0.0216(9)
C7 0.0493(11) 0.0471(11) 0.0351(10) 0.0159(8) 0.0127(8) 0.0197(9)
C8 0.0403(10) 0.0487(11) 0.0396(10) 0.0141(8) 0.0162(8) 0.0169(9)
C9 0.0484(12) 0.0659(14) 0.0486(12) 0.0073(10) 0.0067(10) 0.0312(11)
C11 0.0309(9) 0.0392(9) 0.0337(9) 0.0113(7) 0.0110(7) 0.0180(8)
C12 0.0337(9) 0.0390(10) 0.0398(10) 0.0116(8) 0.0115(8) 0.0171(8)
C13 0.0406(10) 0.0444(11) 0.0508(11) 0.0185(9) 0.0198(9) 0.0172(9)
C14 0.0446(11) 0.0598(13) 0.0454(11) 0.0204(9) 0.0225(9) 0.0266(10)
C15 0.0439(11) 0.0536(12) 0.0372(10) 0.0095(8) 0.0144(8) 0.0280(10)
C16 0.0344(9) 0.0415(10) 0.0353(9) 0.0101(8) 0.0086(7) 0.0209(8)
C17 0.0473(11) 0.0394(10) 0.0521(12) 0.0078(9) 0.0192(9) 0.0107(9)
C18 0.0823(18) 0.0869(18) 0.0655(15) 0.0268(14) 0.0491(14) 0.0332(15)
C19 0.0469(11) 0.0404(10) 0.0442(11) 0.0020(8) 0.0124(9) 0.0155(9)
C21 0.0291(9) 0.0369(9) 0.0380(9) 0.0090(7) 0.0142(7) 0.0122(7)
C22 0.0331(9) 0.0423(10) 0.0410(10) 0.0096(8) 0.0131(8) 0.0141(8)
C23 0.0355(10) 0.0462(11) 0.0523(12) 0.0149(9) 0.0128(8) 0.0176(9)
C24 0.0388(11) 0.0403(10) 0.0593(12) 0.0116(9) 0.0212(9) 0.0167(9)
C25 0.0445(11) 0.0408(10) 0.0465(11) 0.0036(8) 0.0218(9) 0.0133(9)
C26 0.0339(9) 0.0399(10) 0.0409(10) 0.0092(8) 0.0162(8) 0.0121(8)
C27 0.0467(12) 0.0691(14) 0.0401(11) 0.0096(10) 0.0063(9) 0.0317(11)
C28 0.0634(15) 0.0611(14) 0.0816(17) 0.0082(12) 0.0262(13) 0.0371(12)
C29 0.0518(12) 0.0579(12) 0.0348(10) 0.0057(9) 0.0139(9) 0.0251(10)

loop_
_atom_type_symbol
_atom_type_description
_atom_type_scat_dispersion_real
_atom_type_scat_dispersion_imag
_atom_type_scat_source
C C 0.0181 0.0091 'International Tables Vol C Tables 4.2.6.8 and 6.1.1.4'
H H 0.0000 0.0000 'International Tables Vol C Tables 4.2.6.8 and 6.1.1.4'
P P 0.2955 0.4335 'International Tables Vol C Tables 4.2.6.8 and 6.1.1.4'

loop_
_geom_angle_atom_site_label_1
_geom_angle_atom_site_label_2
_geom_angle_atom_site_label_3
_geom_angle
_geom_angle_site_symmetry_1
_geom_angle_site_symmetry_3
_geom_angle_publ_flag
C1 P1 C11 96.85(8) . . ?
C1 P1 C21 109.04(8) . . ?
C11 P1 C21 106.90(8) . . ?
C2 C1 P1 165.01(17) . . ?
C1 C2 C3 176.1(2) . . ?
C4 C3 C8 118.20(17) . . ?
C4 C3 C2 120.19(17) . . ?
C8 C3 C2 121.57(17) . . ?
C5 C4 C3 120.65(18) . . ?
C5 C4 H4 119.7 . . ?
C3 C4 H4 119.7 . . ?
C4 C5 C6 121.40(19) . . ?
C4 C5 H5 119.3 . . ?
C6 C5 H5 119.3 . . ?
C7 C6 C5 118.08(17) . . ?
C7 C6 C9 121.44(18) . . ?
C5 C6 C9 120.48(19) . . ?
C6 C7 C8 121.33(17) . . ?
C6 C7 H7 119.3 . . ?
C8 C7 H7 119.3 . . ?
C7 C8 C3 120.33(18) . . ?
C7 C8 H8 119.8 . . ?
C3 C8 H8 119.8 . . ?
C6 C9 H9A 109.5 . . ?
C6 C9 H9B 109.5 . . ?
H9A C9 H9B 109.5 . . ?
C6 C9 H9C 109.5 . . ?
H9A C9 H9C 109.5 . . ?
H9B C9 H9C 109.5 . . ?
C16 C11 C12 119.47(16) . . ?
C16 C11 P1 116.78(13) . . ?
C12 C11 P1 123.67(13) . . ?
C13 C12 C11 118.79(17) . . ?
C13 C12 C17 118.16(17) . . ?
C11 C12 C17 123.04(16) . . ?
C14 C13 C12 122.35(18) . . ?
C14 C13 H13 118.8 . . ?
C12 C13 H13 118.8 . . ?
C15 C14 C13 117.98(18) . . ?
C15 C14 C18 120.4(2) . . ?
C13 C14 C18 121.6(2) . . ?
C14 C15 C16 122.35(18) . . ?
C14 C15 H15 118.8 . . ?
C16 C15 H15 118.8 . . ?
C15 C16 C11 119.03(17) . . ?
C15 C16 C19 117.32(17) . . ?
C11 C16 C19 123.64(17) . . ?
C12 C17 H17A 109.5 . . ?
C12 C17 H17B 109.5 . . ?
H17A C17 H17B 109.5 . . ?
C12 C17 H17C 109.5 . . ?
H17A C17 H17C 109.5 . . ?
H17B C17 H17C 109.5 . . ?
C14 C18 H18A 109.5 . . ?
C14 C18 H18B 109.5 . . ?
H18A C18 H18B 109.5 . . ?
C14 C18 H18C 109.5 . . ?
H18A C18 H18C 109.5 . . ?
H18B C18 H18C 109.5 . . ?
C16 C19 H19A 109.5 . . ?
C16 C19 H19B 109.5 . . ?
H19A C19 H19B 109.5 . . ?
C16 C19 H19C 109.5 . . ?
H19A C19 H19C 109.5 . . ?
H19B C19 H19C 109.5 . . ?
C26 C21 C22 118.71(16) . . ?
C26 C21 P1 125.48(14) . . ?
C22 C21 P1 115.17(13) . . ?
C23 C22 C21 119.64(17) . . ?
C23 C22 C27 117.41(17) . . ?
C21 C22 C27 122.94(16) . . ?
C24 C23 C22 122.45(18) . . ?
C24 C23 H23 118.8 . . ?
C22 C23 H23 118.8 . . ?
C23 C24 C25 117.22(17) . . ?
C23 C24 C28 121.3(2) . . ?
C25 C24 C28 121.53(19) . . ?
C24 C25 C26 123.29(18) . . ?
C24 C25 H25 118.4 . . ?
C26 C25 H25 118.4 . . ?
C25 C26 C21 118.64(17) . . ?
C25 C26 C29 117.70(16) . . ?
C21 C26 C29 123.63(16) . . ?
C22 C27 H27A 109.5 . . ?
C22 C27 H27B 109.5 . . ?
H27A C27 H27B 109.5 . . ?
C22 C27 H27C 109.5 . . ?
H27A C27 H27C 109.5 . . ?
H27B C27 H27C 109.5 . . ?
C24 C28 H28A 109.5 . . ?
C24 C28 H28B 109.5 . . ?
H28A C28 H28B 109.5 . . ?
C24 C28 H28C 109.5 . . ?
H28A C28 H28C 109.5 . . ?
H28B C28 H28C 109.5 . . ?
C26 C29 H29A 109.5 . . ?
C26 C29 H29B 109.5 . . ?
H29A C29 H29B 109.5 . . ?
C26 C29 H29C 109.5 . . ?
H29A C29 H29C 109.5 . . ?
H29B C29 H29C 109.5 . . ?

loop_
_geom_bond_atom_site_label_1
_geom_bond_atom_site_label_2
_geom_bond_distance
_geom_bond_site_symmetry_2
_geom_bond_publ_flag
P1 C1 1.7657(19) . ?
P1 C11 1.8464(17) . ?
P1 C21 1.8515(18) . ?
C1 C2 1.204(3) . ?
C2 C3 1.433(3) . ?
C3 C4 1.390(3) . ?
C3 C8 1.398(3) . ?
C4 C5 1.379(3) . ?
C4 H4 0.9400 . ?
C5 C6 1.384(3) . ?
C5 H5 0.9400 . ?
C6 C7 1.383(3) . ?
C6 C9 1.505(3) . ?
C7 C8 1.383(3) . ?
C7 H7 0.9400 . ?
C8 H8 0.9400 . ?
C9 H9A 0.9700 . ?
C9 H9B 0.9700 . ?
C9 H9C 0.9700 . ?
C11 C16 1.406(2) . ?
C11 C12 1.413(3) . ?
C12 C13 1.390(3) . ?
C12 C17 1.509(3) . ?
C13 C14 1.386(3) . ?
C13 H13 0.9400 . ?
C14 C15 1.378(3) . ?
C14 C18 1.512(3) . ?
C15 C16 1.393(3) . ?
C15 H15 0.9400 . ?
C16 C19 1.508(3) . ?
C17 H17A 0.9700 . ?
C17 H17B 0.9700 . ?
C17 H17C 0.9700 . ?
C18 H18A 0.9700 . ?
C18 H18B 0.9700 . ?
C18 H18C 0.9700 . ?
C19 H19A 0.9700 . ?
C19 H19B 0.9700 . ?
C19 H19C 0.9700 . ?
C21 C26 1.411(3) . ?
C21 C22 1.414(2) . ?
C22 C23 1.388(3) . ?
C22 C27 1.504(3) . ?
C23 C24 1.380(3) . ?
C23 H23 0.9400 . ?
C24 C25 1.383(3) . ?
C24 C28 1.507(3) . ?
C25 C26 1.392(3) . ?
C25 H25 0.9400 . ?
C26 C29 1.510(3) . ?
C27 H27A 0.9700 . ?
C27 H27B 0.9700 . ?
C27 H27C 0.9700 . ?
C28 H28A 0.9700 . ?
C28 H28B 0.9700 . ?
C28 H28C 0.9700 . ?
C29 H29A 0.9700 . ?
C29 H29B 0.9700 . ?
C29 H29C 0.9700 . ?

loop_
_geom_torsion_atom_site_label_1
_geom_torsion_atom_site_label_2
_geom_torsion_atom_site_label_3
_geom_torsion_atom_site_label_4
_geom_torsion
_geom_torsion_site_symmetry_1
_geom_torsion_site_symmetry_2
_geom_torsion_site_symmetry_3
_geom_torsion_site_symmetry_4
_geom_torsion_publ_flag
C11 P1 C1 C2 -68.9(7) . . . . ?
C21 P1 C1 C2 -179.4(7) . . . . ?
P1 C1 C2 C3 86(3) . . . . ?
C1 C2 C3 C4 -5(3) . . . . ?
C1 C2 C3 C8 177(3) . . . . ?
C8 C3 C4 C5 -0.3(3) . . . . ?
C2 C3 C4 C5 -178.23(18) . . . . ?
C3 C4 C5 C6 -0.4(3) . . . . ?
C4 C5 C6 C7 0.8(3) . . . . ?
C4 C5 C6 C9 -179.06(19) . . . . ?
C5 C6 C7 C8 -0.4(3) . . . . ?
C9 C6 C7 C8 179.43(18) . . . . ?
C6 C7 C8 C3 -0.3(3) . . . . ?
C4 C3 C8 C7 0.6(3) . . . . ?
C2 C3 C8 C7 178.56(17) . . . . ?
C1 P1 C11 C16 115.08(14) . . . . ?
C21 P1 C11 C16 -132.59(13) . . . . ?
C1 P1 C11 C12 -61.65(16) . . . . ?
C21 P1 C11 C12 50.68(16) . . . . ?
C16 C11 C12 C13 1.5(2) . . . . ?
P1 C11 C12 C13 178.13(13) . . . . ?
C16 C11 C12 C17 -177.64(16) . . . . ?
P1 C11 C12 C17 -1.0(2) . . . . ?
C11 C12 C13 C14 -1.4(3) . . . . ?
C17 C12 C13 C14 177.74(18) . . . . ?
C12 C13 C14 C15 0.3(3) . . . . ?
C12 C13 C14 C18 -178.71(19) . . . . ?
C13 C14 C15 C16 0.8(3) . . . . ?
C18 C14 C15 C16 179.81(19) . . . . ?
C14 C15 C16 C11 -0.7(3) . . . . ?
C14 C15 C16 C19 178.38(17) . . . . ?
C12 C11 C16 C15 -0.5(2) . . . . ?
P1 C11 C16 C15 -177.34(13) . . . . ?
C12 C11 C16 C19 -179.47(16) . . . . ?
P1 C11 C16 C19 3.7(2) . . . . ?
C1 P1 C21 C26 -24.43(18) . . . . ?
C11 P1 C21 C26 -128.13(16) . . . . ?
C1 P1 C21 C22 164.93(13) . . . . ?
C11 P1 C21 C22 61.24(15) . . . . ?
C26 C21 C22 C23 2.1(3) . . . . ?
P1 C21 C22 C23 173.38(14) . . . . ?
C26 C21 C22 C27 -176.97(18) . . . . ?
P1 C21 C22 C27 -5.7(2) . . . . ?
C21 C22 C23 C24 -0.1(3) . . . . ?
C27 C22 C23 C24 178.94(19) . . . . ?
C22 C23 C24 C25 -0.8(3) . . . . ?
C22 C23 C24 C28 179.8(2) . . . . ?
C23 C24 C25 C26 -0.2(3) . . . . ?
C28 C24 C25 C26 179.19(19) . . . . ?
C24 C25 C26 C21 2.1(3) . . . . ?
C24 C25 C26 C29 -175.74(18) . . . . ?
C22 C21 C26 C25 -3.0(3) . . . . ?
P1 C21 C26 C25 -173.29(14) . . . . ?
C22 C21 C26 C29 174.71(18) . . . . ?
P1 C21 C26 C29 4.4(3) . . . . ?

loop_
_cod_related_entry_id
_cod_related_entry_database
_cod_related_entry_code
1 ChemSpider 30653330
